data_7001254
loop_
_publ_author_name
'Nimitsiriwat, Nonsee'
'Gibson, Vernon C.'
'Marshall, Edward L.'
'Elsegood, Mark R. J.'

_publ_section_title
;
 Bidentate salicylaldiminato tin(ii) complexes and their use as lactide
 polymerisation initiators
;
_journal_issue 19
_journal_name_full 'Dalton Transactions'
_journal_page_first 3710
_journal_page_last 3715
_journal_paper_doi 10.1039/b812877d
_journal_year 2009
_chemical_formula_moiety 'C42 H52 I4 N4 O2 Sn2'
_chemical_formula_sum 'C42 H52 I4 N4 O2 Sn2'
_chemical_formula_weight 1389.86
_chemical_name_systematic
;
?
;
_space_group_IT_number 2
_symmetry_cell_setting triclinic
_symmetry_space_group_name_Hall '-P 1'
_symmetry_space_group_name_H-M 'P -1'
_atom_sites_solution_hydrogens geom
_atom_sites_solution_primary direct
_atom_sites_solution_secondary difmap
_audit_creation_method SHELXL-97
_cell_angle_alpha 71.3596(9)
_cell_angle_beta 85.7434(10)
_cell_angle_gamma 79.4997(9)
_cell_formula_units_Z 1
_cell_length_a 8.6381(5)
_cell_length_b 10.0747(6)
_cell_length_c 14.7661(8)
_cell_measurement_reflns_used 6055
_cell_measurement_temperature 150(2)
_cell_measurement_theta_max 28.58
_cell_measurement_theta_min 2.20
_cell_volume 1197.06(12)
_computing_cell_refinement 'Bruker SAINT'
_computing_data_collection 'Bruker SMART'
_computing_data_reduction 'Bruker SAINT'
_computing_molecular_graphics 'Bruker SHELXTL'
_computing_publication_material 'Bruker SHELXTL and local programs'
_computing_structure_refinement 'Bruker SHELXTL'
_computing_structure_solution 'Bruker SHELXTL'
_diffrn_ambient_temperature 150(2)
_diffrn_measured_fraction_theta_full 0.993
_diffrn_measured_fraction_theta_max 0.876
_diffrn_measurement_device_type 'Bruker SMART 1000 CCD diffractometer'
_diffrn_measurement_method '\w rotation with narrow frames'
_diffrn_radiation_monochromator graphite
_diffrn_radiation_source 'sealed tube'
_diffrn_radiation_type MoK\a
_diffrn_radiation_wavelength 0.71073
_diffrn_reflns_av_R_equivalents 0.0170
_diffrn_reflns_av_sigmaI/netI 0.0270
_diffrn_reflns_limit_h_max 11
_diffrn_reflns_limit_h_min -11
_diffrn_reflns_limit_k_max 12
_diffrn_reflns_limit_k_min -13
_diffrn_reflns_limit_l_max 19
_diffrn_reflns_limit_l_min -19
_diffrn_reflns_number 10669
_diffrn_reflns_theta_full 26.00
_diffrn_reflns_theta_max 28.93
_diffrn_reflns_theta_min 2.16
_diffrn_standards_decay_% 0
_diffrn_standards_number 0
_exptl_absorpt_coefficient_mu 3.659
_exptl_absorpt_correction_T_max 0.838
_exptl_absorpt_correction_T_min 0.450
_exptl_absorpt_correction_type multi-scan
_exptl_absorpt_process_details 'SADABS, V.2.10, Sheldrick, G.M., 2003'
_exptl_crystal_colour yellow
_exptl_crystal_density_diffrn 1.928
_exptl_crystal_density_method 'not measured'
_exptl_crystal_description plate
_exptl_crystal_F_000 660
_exptl_crystal_size_max 0.26
_exptl_crystal_size_mid 0.16
_exptl_crystal_size_min 0.05
_refine_diff_density_max 0.973
_refine_diff_density_min -0.709
_refine_diff_density_rms 0.099
_refine_ls_extinction_method none
_refine_ls_goodness_of_fit_ref 1.047
_refine_ls_hydrogen_treatment constr
_refine_ls_matrix_type full
_refine_ls_number_parameters 250
_refine_ls_number_reflns 5538
_refine_ls_number_restraints 0
_refine_ls_restrained_S_all 1.047
_refine_ls_R_factor_all 0.0338
_refine_ls_R_factor_gt 0.0247
_refine_ls_shift/su_max 0.001
_refine_ls_shift/su_mean 0.000
_refine_ls_structure_factor_coef Fsqd
_refine_ls_weighting_details 'calc w=1/[\s^2^(Fo^2^)+(0.0195P)^2^+1.3176P] where P=(Fo^2^+2Fc^2^)/3'
_refine_ls_weighting_scheme calc
_refine_ls_wR_factor_gt 0.0517
_refine_ls_wR_factor_ref 0.0556
_reflns_number_gt 4588
_reflns_number_total 5538
_reflns_threshold_expression I>2\s(I)
_cod_data_source_file b812877d.txt
_cod_data_source_block 2
_cod_original_cell_volume 1197.07(12)
_cod_original_sg_symbol_H-M P-1
_cod_database_code 7001254

loop_
_symmetry_equiv_pos_as_xyz
'x, y, z'
'-x, -y, -z'

loop_
_atom_site_label
_atom_site_type_symbol
_atom_site_fract_x
_atom_site_fract_y
_atom_site_fract_z
_atom_site_U_iso_or_equiv
_atom_site_adp_type
_atom_site_occupancy
_atom_site_symmetry_multiplicity
_atom_site_calc_flag
_atom_site_refinement_flags
_atom_site_disorder_assembly
_atom_site_disorder_group
Sn1 Sn 0.56143(2) 0.50863(2) 0.384952(14) 0.02281(6) Uani 1 1 d . . .
O1 O 0.5901(2) 0.2857(2) 0.42630(14) 0.0261(4) Uani 1 1 d . . .
C1 C 0.6502(3) 0.2005(3) 0.3767(2) 0.0215(6) Uani 1 1 d . . .
C2 C 0.7380(4) 0.0647(3) 0.4245(2) 0.0252(6) Uani 1 1 d . . .
I1 I 0.74176(3) -0.00460(2) 0.573626(16) 0.04111(7) Uani 1 1 d . . .
C3 C 0.8195(4) -0.0242(3) 0.3757(2) 0.0307(7) Uani 1 1 d . . .
H3 H 0.8811 -0.1121 0.4096 0.037 Uiso 1 1 calc R . .
C4 C 0.8103(4) 0.0160(3) 0.2773(2) 0.0288(7) Uani 1 1 d . . .
I2 I 0.94372(3) -0.11171(2) 0.201155(19) 0.04163(7) Uani 1 1 d . . .
C5 C 0.7137(3) 0.1397(3) 0.2284(2) 0.0262(6) Uani 1 1 d . . .
H5 H 0.7027 0.1630 0.1613 0.031 Uiso 1 1 calc R . .
C6 C 0.6315(3) 0.2314(3) 0.2766(2) 0.0209(6) Uani 1 1 d . . .
C7 C 0.5197(3) 0.3502(3) 0.2182(2) 0.0226(6) Uani 1 1 d . . .
H7 H 0.5108 0.3543 0.1536 0.027 Uiso 1 1 calc R . .
N1 N 0.4329(3) 0.4487(2) 0.24462(17) 0.0205(5) Uani 1 1 d . . .
C8 C 0.3225(3) 0.5449(3) 0.1744(2) 0.0209(6) Uani 1 1 d . . .
C9 C 0.3614(4) 0.6752(3) 0.1160(2) 0.0243(6) Uani 1 1 d . . .
C10 C 0.2522(4) 0.7639(3) 0.0479(2) 0.0279(7) Uani 1 1 d . . .
H10 H 0.2760 0.8526 0.0077 0.033 Uiso 1 1 calc R . .
C11 C 0.1101(4) 0.7253(3) 0.0377(2) 0.0307(7) Uani 1 1 d . . .
H11 H 0.0390 0.7854 -0.0104 0.037 Uiso 1 1 calc R . .
C12 C 0.0725(4) 0.5981(3) 0.0982(2) 0.0299(7) Uani 1 1 d . . .
H12 H -0.0259 0.5727 0.0920 0.036 Uiso 1 1 calc R . .
C13 C 0.1768(3) 0.5066(3) 0.1681(2) 0.0233(6) Uani 1 1 d . . .
C14 C 0.5154(4) 0.7225(3) 0.1240(2) 0.0316(7) Uani 1 1 d . . .
H14 H 0.5752 0.6479 0.1777 0.038 Uiso 1 1 calc R . .
C15 C 0.6160(4) 0.7347(4) 0.0328(3) 0.0469(10) Uani 1 1 d . . .
H15A H 0.6399 0.6419 0.0220 0.070 Uiso 1 1 calc R . .
H15B H 0.7145 0.7657 0.0396 0.070 Uiso 1 1 calc R . .
H15C H 0.5582 0.8042 -0.0217 0.070 Uiso 1 1 calc R . .
C16 C 0.4849(5) 0.8614(4) 0.1489(3) 0.0506(10) Uani 1 1 d . . .
H16A H 0.4255 0.9365 0.0976 0.076 Uiso 1 1 calc R . .
H16B H 0.5856 0.8883 0.1561 0.076 Uiso 1 1 calc R . .
H16C H 0.4241 0.8482 0.2089 0.076 Uiso 1 1 calc R . .
C17 C 0.1282(4) 0.3702(3) 0.2359(2) 0.0269(6) Uani 1 1 d . . .
H17 H 0.2097 0.3275 0.2864 0.032 Uiso 1 1 calc R . .
C18 C 0.1243(5) 0.2620(4) 0.1840(3) 0.0439(9) Uani 1 1 d . . .
H18A H 0.0481 0.3023 0.1323 0.066 Uiso 1 1 calc R . .
H18B H 0.0934 0.1757 0.2292 0.066 Uiso 1 1 calc R . .
H18C H 0.2291 0.2386 0.1572 0.066 Uiso 1 1 calc R . .
C19 C -0.0298(4) 0.4001(4) 0.2858(3) 0.0427(9) Uani 1 1 d . . .
H19A H -0.1139 0.4337 0.2387 0.064 Uiso 1 1 calc R . .
H19B H -0.0263 0.4731 0.3160 0.064 Uiso 1 1 calc R . .
H19C H -0.0506 0.3127 0.3347 0.064 Uiso 1 1 calc R . .
N2 N 0.3413(3) 0.5052(3) 0.46900(18) 0.0251(5) Uani 1 1 d . . .
C20 C 0.2699(4) 0.3751(4) 0.4923(3) 0.0351(8) Uani 1 1 d . . .
H20A H 0.1785 0.3823 0.5350 0.053 Uiso 1 1 calc R . .
H20B H 0.3477 0.2922 0.5240 0.053 Uiso 1 1 calc R . .
H20C H 0.2363 0.3647 0.4333 0.053 Uiso 1 1 calc R . .
C21 C 0.2232(4) 0.6293(4) 0.4228(3) 0.0419(9) Uani 1 1 d . . .
H21A H 0.1806 0.6150 0.3676 0.063 Uiso 1 1 calc R . .
H21B H 0.2727 0.7146 0.4014 0.063 Uiso 1 1 calc R . .
H21C H 0.1378 0.6411 0.4685 0.063 Uiso 1 1 calc R . .

loop_
_atom_site_aniso_label
_atom_site_aniso_U_11
_atom_site_aniso_U_22
_atom_site_aniso_U_33
_atom_site_aniso_U_23
_atom_site_aniso_U_13
_atom_site_aniso_U_12
Sn1 0.02690(11) 0.02323(10) 0.02022(10) -0.00865(8) 0.00114(8) -0.00632(8)
O1 0.0314(12) 0.0240(10) 0.0219(11) -0.0078(9) -0.0001(9) -0.0008(9)
C1 0.0187(14) 0.0217(14) 0.0252(15) -0.0079(12) -0.0023(11) -0.0042(11)
C2 0.0277(16) 0.0214(14) 0.0243(15) -0.0032(12) -0.0043(12) -0.0043(12)
I1 0.06063(16) 0.02853(12) 0.02788(12) 0.00099(9) -0.00987(10) -0.00581(10)
C3 0.0291(17) 0.0191(14) 0.043(2) -0.0085(14) -0.0092(14) -0.0004(12)
C4 0.0251(16) 0.0235(15) 0.0405(19) -0.0157(14) -0.0017(14) 0.0000(12)
I2 0.03874(13) 0.03486(12) 0.05283(16) -0.02468(11) -0.00429(11) 0.01137(10)
C5 0.0257(16) 0.0261(15) 0.0300(17) -0.0133(13) -0.0021(13) -0.0032(12)
C6 0.0193(14) 0.0204(14) 0.0238(15) -0.0086(12) -0.0016(11) -0.0018(11)
C7 0.0238(15) 0.0258(14) 0.0196(14) -0.0094(12) -0.0030(11) -0.0025(12)
N1 0.0198(12) 0.0188(11) 0.0222(12) -0.0051(10) -0.0017(10) -0.0032(9)
C8 0.0204(14) 0.0218(14) 0.0197(14) -0.0075(12) -0.0007(11) 0.0005(11)
C9 0.0279(16) 0.0234(14) 0.0221(15) -0.0080(12) -0.0011(12) -0.0034(12)
C10 0.0353(17) 0.0206(14) 0.0238(16) -0.0033(12) -0.0028(13) -0.0005(12)
C11 0.0297(17) 0.0308(17) 0.0283(17) -0.0083(14) -0.0076(13) 0.0048(13)
C12 0.0245(16) 0.0350(17) 0.0312(17) -0.0121(14) -0.0071(13) -0.0018(13)
C13 0.0237(15) 0.0252(15) 0.0219(15) -0.0093(12) -0.0002(12) -0.0026(12)
C14 0.0336(18) 0.0286(16) 0.0288(17) -0.0001(13) -0.0033(14) -0.0105(14)
C15 0.033(2) 0.059(2) 0.040(2) -0.0005(19) 0.0007(16) -0.0136(18)
C16 0.054(2) 0.036(2) 0.067(3) -0.0138(19) -0.014(2) -0.0183(18)
C17 0.0246(15) 0.0311(16) 0.0272(16) -0.0102(13) -0.0010(12) -0.0083(13)
C18 0.066(3) 0.0345(19) 0.036(2) -0.0118(16) -0.0014(18) -0.0199(18)
C19 0.0307(19) 0.051(2) 0.044(2) -0.0094(18) 0.0070(16) -0.0153(16)
N2 0.0224(13) 0.0289(13) 0.0268(14) -0.0135(11) -0.0025(10) -0.0018(10)
C20 0.0330(18) 0.046(2) 0.0380(19) -0.0246(17) 0.0038(15) -0.0167(15)
C21 0.0332(19) 0.050(2) 0.045(2) -0.0244(18) -0.0118(16) 0.0078(16)

loop_
_atom_type_symbol
_atom_type_description
_atom_type_scat_dispersion_real
_atom_type_scat_dispersion_imag
_atom_type_scat_source
C C 0.0033 0.0016 'International Tables Vol C Tables 4.2.6.8 and 6.1.1.4'
H H 0.0000 0.0000 'International Tables Vol C Tables 4.2.6.8 and 6.1.1.4'
N N 0.0061 0.0033 'International Tables Vol C Tables 4.2.6.8 and 6.1.1.4'
O O 0.0106 0.0060 'International Tables Vol C Tables 4.2.6.8 and 6.1.1.4'
Sn Sn -0.6537 1.4246 'International Tables Vol C Tables 4.2.6.8 and 6.1.1.4'
I I -0.4742 1.8119 'International Tables Vol C Tables 4.2.6.8 and 6.1.1.4'

loop_
_geom_angle_atom_site_label_1
_geom_angle_atom_site_label_2
_geom_angle_atom_site_label_3
_geom_angle
_geom_angle_site_symmetry_1
_geom_angle_site_symmetry_3
_geom_angle_publ_flag
O1 Sn1 N2 87.77(9) . . ?
O1 Sn1 N2 90.11(8) . 2_666 ?
N2 Sn1 N2 80.75(9) . 2_666 ?
C1 O1 Sn1 128.68(18) . . ?
O1 C1 C2 119.3(3) . . ?
O1 C1 C6 124.9(3) . . ?
C2 C1 C6 115.8(3) . . ?
C3 C2 C1 122.4(3) . . ?
C3 C2 I1 118.7(2) . . ?
C1 C2 I1 118.9(2) . . ?
C4 C3 C2 119.5(3) . . ?
C5 C4 C3 120.3(3) . . ?
C5 C4 I2 119.6(2) . . ?
C3 C4 I2 120.1(2) . . ?
C4 C5 C6 120.8(3) . . ?
C5 C6 C1 120.4(3) . . ?
C5 C6 C7 115.1(3) . . ?
C1 C6 C7 124.3(2) . . ?
N1 C7 C6 127.2(3) . . ?
C7 N1 C8 115.3(2) . . ?
C13 C8 C9 121.5(3) . . ?
C13 C8 N1 118.6(2) . . ?
C9 C8 N1 119.8(3) . . ?
C10 C9 C8 117.9(3) . . ?
C10 C9 C14 119.3(3) . . ?
C8 C9 C14 122.8(3) . . ?
C11 C10 C9 121.5(3) . . ?
C10 C11 C12 119.5(3) . . ?
C11 C12 C13 121.2(3) . . ?
C12 C13 C8 118.3(3) . . ?
C12 C13 C17 119.5(3) . . ?
C8 C13 C17 122.1(3) . . ?
C9 C14 C16 110.7(3) . . ?
C9 C14 C15 111.1(3) . . ?
C16 C14 C15 111.9(3) . . ?
C18 C17 C13 111.3(3) . . ?
C18 C17 C19 110.9(3) . . ?
C13 C17 C19 111.7(3) . . ?
C21 N2 C20 109.1(3) . . ?
C21 N2 Sn1 110.5(2) . . ?
C20 N2 Sn1 116.99(19) . . ?
C21 N2 Sn1 117.90(19) . 2_666 ?
C20 N2 Sn1 103.00(19) . 2_666 ?
Sn1 N2 Sn1 99.25(9) . 2_666 ?

loop_
_geom_bond_atom_site_label_1
_geom_bond_atom_site_label_2
_geom_bond_distance
_geom_bond_site_symmetry_2
_geom_bond_publ_flag
Sn1 O1 2.103(2) . ?
Sn1 N2 2.192(2) . ?
Sn1 N2 2.326(2) 2_666 ?
O1 C1 1.314(3) . ?
C1 C2 1.424(4) . ?
C1 C6 1.425(4) . ?
C2 C3 1.387(4) . ?
C2 I1 2.087(3) . ?
C3 C4 1.382(5) . ?
C4 C5 1.380(4) . ?
C4 I2 2.107(3) . ?
C5 C6 1.404(4) . ?
C6 C7 1.466(4) . ?
C7 N1 1.277(4) . ?
N1 C8 1.447(4) . ?
C8 C13 1.400(4) . ?
C8 C9 1.404(4) . ?
C9 C10 1.400(4) . ?
C9 C14 1.517(4) . ?
C10 C11 1.385(4) . ?
C11 C12 1.386(5) . ?
C12 C13 1.398(4) . ?
C13 C17 1.528(4) . ?
C14 C16 1.530(5) . ?
C14 C15 1.531(5) . ?
C17 C18 1.525(4) . ?
C17 C19 1.529(4) . ?
N2 C21 1.470(4) . ?
N2 C20 1.481(4) . ?

loop_
_geom_torsion_atom_site_label_1
_geom_torsion_atom_site_label_2
_geom_torsion_atom_site_label_3
_geom_torsion_atom_site_label_4
_geom_torsion
_geom_torsion_site_symmetry_1
_geom_torsion_site_symmetry_2
_geom_torsion_site_symmetry_3
_geom_torsion_site_symmetry_4
_geom_torsion_publ_flag
N2 Sn1 O1 C1 144.3(2) . . . . ?
N2 Sn1 O1 C1 -135.0(2) 2_666 . . . ?
Sn1 O1 C1 C2 145.3(2) . . . . ?
Sn1 O1 C1 C6 -36.4(4) . . . . ?
O1 C1 C2 C3 -172.6(3) . . . . ?
C6 C1 C2 C3 8.9(4) . . . . ?
O1 C1 C2 I1 8.3(4) . . . . ?
C6 C1 C2 I1 -170.2(2) . . . . ?
C1 C2 C3 C4 -3.1(5) . . . . ?
I1 C2 C3 C4 176.0(2) . . . . ?
C2 C3 C4 C5 -3.7(5) . . . . ?
C2 C3 C4 I2 176.4(2) . . . . ?
C3 C4 C5 C6 4.3(5) . . . . ?
I2 C4 C5 C6 -175.8(2) . . . . ?
C4 C5 C6 C1 1.9(4) . . . . ?
C4 C5 C6 C7 -173.4(3) . . . . ?
O1 C1 C6 C5 173.4(3) . . . . ?
C2 C1 C6 C5 -8.2(4) . . . . ?
O1 C1 C6 C7 -11.7(5) . . . . ?
C2 C1 C6 C7 166.7(3) . . . . ?
C5 C6 C7 N1 -179.0(3) . . . . ?
C1 C6 C7 N1 6.0(5) . . . . ?
C6 C7 N1 C8 -174.4(3) . . . . ?
C7 N1 C8 C13 84.9(3) . . . . ?
C7 N1 C8 C9 -96.7(3) . . . . ?
C13 C8 C9 C10 -2.8(4) . . . . ?
N1 C8 C9 C10 178.9(3) . . . . ?
C13 C8 C9 C14 177.3(3) . . . . ?
N1 C8 C9 C14 -1.0(4) . . . . ?
C8 C9 C10 C11 -0.1(4) . . . . ?
C14 C9 C10 C11 179.8(3) . . . . ?
C9 C10 C11 C12 2.1(5) . . . . ?
C10 C11 C12 C13 -1.4(5) . . . . ?
C11 C12 C13 C8 -1.4(5) . . . . ?
C11 C12 C13 C17 177.6(3) . . . . ?
C9 C8 C13 C12 3.5(4) . . . . ?
N1 C8 C13 C12 -178.2(3) . . . . ?
C9 C8 C13 C17 -175.5(3) . . . . ?
N1 C8 C13 C17 2.9(4) . . . . ?
C10 C9 C14 C16 60.4(4) . . . . ?
C8 C9 C14 C16 -119.7(3) . . . . ?
C10 C9 C14 C15 -64.6(4) . . . . ?
C8 C9 C14 C15 115.3(3) . . . . ?
C12 C13 C17 C18 71.2(4) . . . . ?
C8 C13 C17 C18 -109.9(3) . . . . ?
C12 C13 C17 C19 -53.4(4) . . . . ?
C8 C13 C17 C19 125.6(3) . . . . ?
O1 Sn1 N2 C21 -145.0(2) . . . . ?
N2 Sn1 N2 C21 124.5(2) 2_666 . . . ?
O1 Sn1 N2 C20 -19.3(2) . . . . ?
N2 Sn1 N2 C20 -109.8(2) 2_666 . . . ?
O1 Sn1 N2 Sn1 90.47(9) . . . 2_666 ?
N2 Sn1 N2 Sn1 0.0 2_666 . . 2_666 ?
